data_9004128
loop_
_publ_author_name
'Hall, S. R.'
'Szymanski, J. T.'
'Stewart, J. M.'

_publ_section_title
;
 Kesterite, Cu2(Zn,Fe)SnS4, and stannite, Cu2(Fe,Zn)SnS4,
 structurally similar but distinct minerals
;
_journal_name_full 'The Canadian Mineralogist'
_journal_page_first 131
_journal_page_last 137
_journal_volume 16
_journal_year 1978
_chemical_formula_sum 'Cd0.01 Cu2 Fe0.28 S4 Sn Zn0.71'
_chemical_name_mineral Kesterite
_space_group_IT_number 82
_symmetry_space_group_name_Hall 'I -4'
_symmetry_space_group_name_H-M 'I -4'
_cell_angle_alpha 90
_cell_angle_beta 90
_cell_angle_gamma 90
_cell_formula_units_Z 2
_cell_length_a 5.427
_cell_length_b 5.427
_cell_length_c 10.871
_cell_volume 320.176
_database_code_amcsd 0005151
_exptl_crystal_density_diffrn 4.535
_cod_original_formula_sum 'Cu2 Sn (Zn.71 Fe.28 Cd.01) S4'
_cod_database_code 9004128

loop_
_space_group_symop_operation_xyz
x,y,z
1/2+x,1/2+y,1/2+z
y,-x,-z
1/2+y,1/2-x,1/2-z
-x,-y,z
1/2-x,1/2-y,1/2+z
-y,x,-z
1/2-y,1/2+x,1/2-z

loop_
_atom_site_aniso_label
_atom_site_aniso_U_11
_atom_site_aniso_U_22
_atom_site_aniso_U_33
_atom_site_aniso_U_12
_atom_site_aniso_U_13
_atom_site_aniso_U_23
Cu1 0.01840 0.01840 0.01920 0.00000 0.00000 0.00000
Sn 0.00850 0.00850 0.00770 0.00000 0.00000 0.00000
Cu2 0.01710 0.01710 0.01480 0.00000 0.00000 0.00000
Zn 0.01460 0.01460 0.01530 0.00000 0.00000 0.00000
Fe 0.01460 0.01460 0.01530 0.00000 0.00000 0.00000
Cd 0.01460 0.01460 0.01530 0.00000 0.00000 0.00000
S 0.01080 0.01060 0.01070 -0.00040 0.00040 0.00050

loop_
_atom_site_label
_atom_site_fract_x
_atom_site_fract_y
_atom_site_fract_z
_atom_site_occupancy
Cu1 0.00000 0.00000 0.00000 1.00000
Sn 0.50000 0.50000 0.00000 1.00000
Cu2 0.00000 0.50000 0.25000 1.00000
Zn 0.50000 0.00000 0.25000 0.71000
Fe 0.50000 0.00000 0.25000 0.28000
Cd 0.50000 0.00000 0.25000 0.01000
S 0.75600 0.75660 0.87220 1.00000

loop_
_cod_changelog_entry_id
_cod_changelog_entry_author
_cod_changelog_entry_date
_cod_changelog_entry_text
1
;cod-tools version 3.10.1
Id: cif_fix_AMCSD_atom_labels 10224 2024-08-07 11:09:31Z saulius
;
2024-08-07T19:39:08+03:00
;Changed the following '_atom_site_label' values:
the first duplicated label 'Cu'  converted to 'Cu1'
duplicated label 'Cu' at index 2 converted to 'Cu2'
;

loop_
_cod_related_entry_id
_cod_related_entry_database
_cod_related_entry_code
1 AMCSD 0005151
